data_7061090
loop_
_publ_author_name
'Wang, Rui'
'Zhang, Wei'
'Tang, Ying'
'Qi, Ze-Hui'
'Yu, Yuan-Hui'
'Tan, Hong-Bo'
'Tang, Dian-Yong'
'Xu, Zhi-Gang'
'Chen, Zhong-Zhu'

_publ_section_title
;
 A four-component domino reaction for the synthesis of novel bridgehead
 nitrogen-containing pyrido[1,2-d][1,4]diazepines
;
_journal_issue 2
_journal_name_full 'New Journal of Chemistry'
_journal_page_first 592
_journal_page_last 598
_journal_paper_doi 10.1039/D1NJ04233E
_journal_volume 46
_journal_year 2022
_chemical_formula_sum 'C28 H33 N2 O6'
_chemical_formula_weight 493.56
_space_group_crystal_system triclinic
_space_group_IT_number 2
_space_group_name_Hall '-P 1'
_space_group_name_H-M_alt 'P -1'
_atom_sites_solution_hydrogens geom
_audit_creation_method SHELXL-2014/7
_audit_update_record
;
2021-07-26 deposited with the CCDC.	2021-11-26 downloaded from the CCDC.
;
_cell_angle_alpha 103.629(2)
_cell_angle_beta 93.336(2)
_cell_angle_gamma 100.024(2)
_cell_formula_units_Z 2
_cell_length_a 8.1765(12)
_cell_length_b 11.7233(18)
_cell_length_c 14.474(2)
_cell_measurement_reflns_used 2971
_cell_measurement_temperature 273(2)
_cell_measurement_theta_max 27.66
_cell_measurement_theta_min 2.54
_cell_volume 1320.6(3)
_computing_cell_refinement 'Bruker SMART'
_computing_data_collection 'Bruker SMART'
_computing_data_reduction 'Bruker SAINT'
_computing_molecular_graphics 'Bruker SHELXTL'
_computing_publication_material 'Bruker SHELXTL'
_computing_structure_refinement 'SHELXL-2014/7 (Sheldrick, 2014)'
_computing_structure_solution 'Bruker SHELXTL'
_diffrn_ambient_temperature 273(2)
_diffrn_measured_fraction_theta_full 0.989
_diffrn_measured_fraction_theta_max 0.989
_diffrn_measurement_device_type 'CCD area detector'
_diffrn_measurement_method 'phi and omega scans'
_diffrn_radiation_type MoK\a
_diffrn_radiation_wavelength 0.71073
_diffrn_reflns_av_R_equivalents 0.0138
_diffrn_reflns_av_unetI/netI 0.0305
_diffrn_reflns_Laue_measured_fraction_full 0.989
_diffrn_reflns_Laue_measured_fraction_max 0.989
_diffrn_reflns_limit_h_max 9
_diffrn_reflns_limit_h_min -9
_diffrn_reflns_limit_k_max 13
_diffrn_reflns_limit_k_min -13
_diffrn_reflns_limit_l_max 17
_diffrn_reflns_limit_l_min -13
_diffrn_reflns_number 6688
_diffrn_reflns_point_group_measured_fraction_full 0.989
_diffrn_reflns_point_group_measured_fraction_max 0.989
_diffrn_reflns_theta_full 25.000
_diffrn_reflns_theta_max 25.000
_diffrn_reflns_theta_min 3.024
_exptl_absorpt_coefficient_mu 0.087
_exptl_absorpt_correction_type none
_exptl_crystal_colour YELLOW
_exptl_crystal_density_diffrn 1.241
_exptl_crystal_description BLOCK
_exptl_crystal_F_000 526
_exptl_crystal_size_max 0.260
_exptl_crystal_size_mid 0.220
_exptl_crystal_size_min 0.210
_refine_diff_density_max 0.233
_refine_diff_density_min -0.247
_refine_diff_density_rms 0.038
_refine_ls_extinction_method none
_refine_ls_goodness_of_fit_ref 0.926
_refine_ls_hydrogen_treatment constr
_refine_ls_matrix_type full
_refine_ls_number_parameters 329
_refine_ls_number_reflns 4598
_refine_ls_number_restraints 0
_refine_ls_restrained_S_all 0.926
_refine_ls_R_factor_all 0.0699
_refine_ls_R_factor_gt 0.0495
_refine_ls_shift/su_max 0.000
_refine_ls_shift/su_mean 0.000
_refine_ls_structure_factor_coef Fsqd
_refine_ls_weighting_details 'w=1/[\s^2^(Fo^2^)+(0.0839P)^2^+0.3953P] where P=(Fo^2^+2Fc^2^)/3'
_refine_ls_weighting_scheme calc
_refine_ls_wR_factor_gt 0.1320
_refine_ls_wR_factor_ref 0.1429
_reflns_Friedel_coverage 0.000
_reflns_number_gt 3410
_reflns_number_total 4598
_reflns_threshold_expression 'I > 2\s(I)'
_cod_data_source_file d1nj04233e2.cif
_cod_data_source_block 1_CCDC2
_cod_depositor_comments 'Adding full bibliography for 7061088--7061090.cif.'
_cod_database_code 7061090
_shelx_shelxl_version_number 2014/7
_shelx_space_group_comment
; 
The symmetry employed for this shelxl refinement is uniquely defined 
by the following loop, which should always be used as a source of 
symmetry information in preference to the above space-group names. 
They are only intended as comments. 
;
_shelx_estimated_absorpt_t_min 0.978
_shelx_estimated_absorpt_t_max 0.982

loop_
_space_group_symop_operation_xyz
'x, y, z'
'-x, -y, -z'

loop_
_atom_site_label
_atom_site_type_symbol
_atom_site_fract_x
_atom_site_fract_y
_atom_site_fract_z
_atom_site_U_iso_or_equiv
_atom_site_adp_type
_atom_site_occupancy
_atom_site_site_symmetry_order
_atom_site_calc_flag
_atom_site_refinement_flags_posn
_atom_site_refinement_flags_adp
_atom_site_refinement_flags_occupancy
_atom_site_disorder_assembly
_atom_site_disorder_group
O4 O 0.15153(19) 0.33959(11) 0.58573(10) 0.0512(4) Uani 1 1 d . . . . .
O3 O 0.1954(2) 0.36660(12) 0.44105(10) 0.0574(4) Uani 1 1 d . . . . .
N1 N 0.20745(18) 0.71763(12) 0.68378(10) 0.0348(4) Uani 1 1 d . . . . .
O2 O 0.3237(2) 0.91901(13) 0.50760(11) 0.0666(5) Uani 1 1 d . . . . .
N2 N 0.4328(2) 0.81182(15) 0.85021(11) 0.0503(4) Uani 1 1 d . . . . .
H2 H 0.4512 0.8075 0.9083 0.060 Uiso 1 1 calc R U . . .
O5 O 0.5789(3) 0.70737(19) 0.97004(12) 0.0869(6) Uani 1 1 d . . . . .
C14 C 0.1632(2) 0.59743(14) 0.65532(12) 0.0342(4) Uani 1 1 d . . . . .
O1 O 0.3077(3) 0.96017(17) 0.34372(15) 0.0887(6) Uani 1 1 d . . . . .
H1 H 0.3065 0.9748 0.4019 0.133 Uiso 1 1 calc R U . . .
C10 C 0.2086(2) 0.53886(15) 0.56685(12) 0.0363(4) Uani 1 1 d . . . . .
C9 C 0.2632(2) 0.61035(16) 0.50256(13) 0.0386(4) Uani 1 1 d . . . . .
H9 H 0.2601 0.5735 0.4380 0.046 Uiso 1 1 calc R U . . .
C16 C 0.3409(2) 0.78050(15) 0.63991(12) 0.0383(4) Uani 1 1 d . . . . .
H16 H 0.3315 0.8649 0.6528 0.046 Uiso 1 1 calc R U . . .
C8 C 0.3188(2) 0.72953(16) 0.53307(13) 0.0388(4) Uani 1 1 d . . . . .
C23 C 0.1536(2) 0.79491(15) 0.76800(12) 0.0372(4) Uani 1 1 d . . . . .
H23 H 0.0987 0.7434 0.8060 0.045 Uiso 1 1 calc R U . . .
C18 C 0.5238(2) 0.75604(16) 0.78514(13) 0.0414(4) Uani 1 1 d . . . . .
C11 C 0.1827(2) 0.40926(16) 0.52478(13) 0.0392(4) Uani 1 1 d . . . . .
C28 C 0.3068(2) 0.87836(16) 0.83006(13) 0.0422(5) Uani 1 1 d . . . . .
H28 H 0.3554 0.9351 0.7944 0.051 Uiso 1 1 calc R U . . .
C7 C 0.3422(3) 0.81455(17) 0.47301(14) 0.0456(5) Uani 1 1 d . . . . .
C24 C 0.0290(3) 0.86751(18) 0.74041(14) 0.0484(5) Uani 1 1 d . . . . .
H24A H -0.0690 0.8138 0.7034 0.058 Uiso 1 1 calc R U . . .
H24B H 0.0794 0.9178 0.7012 0.058 Uiso 1 1 calc R U . . .
C15 C 0.0559(3) 0.53559(16) 0.71646(15) 0.0478(5) Uani 1 1 d . . . . .
H15A H 0.1175 0.5452 0.7772 0.072 Uiso 1 1 calc R U . . .
H15B H 0.0234 0.4520 0.6853 0.072 Uiso 1 1 calc R U . . .
H15C H -0.0420 0.5700 0.7260 0.072 Uiso 1 1 calc R U . . .
C6 C 0.3848(3) 0.78111(19) 0.37381(14) 0.0503(5) Uani 1 1 d . . . . .
C17 C 0.5139(2) 0.77360(18) 0.68498(14) 0.0475(5) Uani 1 1 d . . . . .
H17A H 0.5534 0.7083 0.6436 0.057 Uiso 1 1 calc R U . . .
H17B H 0.5907 0.8468 0.6854 0.057 Uiso 1 1 calc R U . . .
C19 C 0.6301(3) 0.68718(19) 0.80879(15) 0.0526(5) Uani 1 1 d . . . . .
H19 H 0.6887 0.6493 0.7614 0.063 Uiso 1 1 calc R U . . .
O6 O 0.7771(3) 0.6081(2) 0.91149(15) 0.1144(9) Uani 1 1 d . . . . .
C26 C 0.1281(3) 1.02303(18) 0.89624(16) 0.0581(6) Uani 1 1 d . . . . .
H26A H 0.1838 1.0816 0.8652 0.070 Uiso 1 1 calc R U . . .
H26B H 0.0906 1.0659 0.9545 0.070 Uiso 1 1 calc R U . . .
C27 C 0.2513(3) 0.94942(19) 0.92146(14) 0.0546(6) Uani 1 1 d . . . . .
H27A H 0.1993 0.8950 0.9572 0.066 Uiso 1 1 calc R U . . .
H27B H 0.3476 1.0018 0.9612 0.066 Uiso 1 1 calc R U . . .
C25 C -0.0226(3) 0.9456(2) 0.83035(16) 0.0588(6) Uani 1 1 d . . . . .
H25A H -0.0932 0.9966 0.8118 0.071 Uiso 1 1 calc R U . . .
H25B H -0.0871 0.8946 0.8646 0.071 Uiso 1 1 calc R U . . .
C1 C 0.3622(3) 0.8569(2) 0.31278(17) 0.0666(7) Uani 1 1 d . . . . .
C12 C 0.1312(3) 0.21152(17) 0.54534(18) 0.0604(6) Uani 1 1 d . . . . .
H12A H 0.2288 0.1934 0.5143 0.072 Uiso 1 1 calc R U . . .
H12B H 0.0343 0.1836 0.4982 0.072 Uiso 1 1 calc R U . . .
C5 C 0.4518(3) 0.6795(2) 0.33694(16) 0.0621(6) Uani 1 1 d . . . . .
H5 H 0.4725 0.6303 0.3764 0.075 Uiso 1 1 calc R U . . .
C20 C 0.6554(3) 0.6708(2) 0.90217(18) 0.0687(7) Uani 1 1 d . . . . .
C13 C 0.1090(4) 0.1519(2) 0.6250(2) 0.0825(8) Uani 1 1 d . . . . .
H13A H 0.0942 0.0668 0.6002 0.124 Uiso 1 1 calc R U . . .
H13B H 0.0125 0.1708 0.6554 0.124 Uiso 1 1 calc R U . . .
H13C H 0.2061 0.1794 0.6708 0.124 Uiso 1 1 calc R U . . .
C2 C 0.3968(4) 0.8256(4) 0.2188(2) 0.0925(10) Uani 1 1 d . . . . .
H2A H 0.3787 0.8743 0.1784 0.111 Uiso 1 1 calc R U . . .
C4 C 0.4874(4) 0.6513(3) 0.2434(2) 0.0889(9) Uani 1 1 d . . . . .
H4 H 0.5315 0.5834 0.2199 0.107 Uiso 1 1 calc R U . . .
C3 C 0.4573(5) 0.7242(4) 0.1845(2) 0.1036(12) Uani 1 1 d . . . . .
H3 H 0.4785 0.7039 0.1209 0.124 Uiso 1 1 calc R U . . .
C21 C 0.7931(7) 0.5665(6) 1.0022(3) 0.1479(19) Uani 1 1 d . . . . .
H21 H 0.7347 0.4972 1.0147 0.178 Uiso 1 1 calc R U . . .
C22 C 0.9120(11) 0.6528(5) 1.0618(4) 0.199(3) Uani 1 1 d . . . . .
H22A H 1.0062 0.6717 1.0277 0.298 Uiso 1 1 calc R U . . .
H22B H 0.9471 0.6241 1.1151 0.298 Uiso 1 1 calc R U . . .
H22C H 0.8665 0.7232 1.0844 0.298 Uiso 1 1 calc R U . . .

loop_
_atom_site_aniso_label
_atom_site_aniso_U_11
_atom_site_aniso_U_22
_atom_site_aniso_U_33
_atom_site_aniso_U_23
_atom_site_aniso_U_13
_atom_site_aniso_U_12
O4 0.0716(10) 0.0331(7) 0.0499(8) 0.0100(6) 0.0107(7) 0.0120(6)
O3 0.0799(11) 0.0458(8) 0.0447(9) 0.0028(6) 0.0164(7) 0.0156(7)
N1 0.0407(8) 0.0345(7) 0.0295(7) 0.0076(6) 0.0087(6) 0.0068(6)
O2 0.1001(13) 0.0458(8) 0.0600(10) 0.0235(7) 0.0160(9) 0.0139(8)
N2 0.0530(10) 0.0664(11) 0.0337(9) 0.0067(8) 0.0018(7) 0.0261(8)
O5 0.0954(14) 0.1393(17) 0.0543(10) 0.0432(11) 0.0219(10) 0.0683(13)
C14 0.0361(10) 0.0344(9) 0.0341(9) 0.0109(7) 0.0043(7) 0.0091(7)
O1 0.1130(16) 0.0782(12) 0.0863(13) 0.0548(11) 0.0008(12) 0.0055(11)
C10 0.0385(10) 0.0357(9) 0.0346(9) 0.0079(7) 0.0052(7) 0.0074(7)
C9 0.0427(10) 0.0428(10) 0.0307(9) 0.0071(8) 0.0077(8) 0.0105(8)
C16 0.0455(11) 0.0344(9) 0.0356(10) 0.0120(8) 0.0079(8) 0.0034(8)
C8 0.0418(10) 0.0413(10) 0.0349(10) 0.0119(8) 0.0088(8) 0.0077(8)
C23 0.0444(11) 0.0361(9) 0.0309(9) 0.0058(7) 0.0072(8) 0.0097(8)
C18 0.0378(10) 0.0453(10) 0.0391(10) 0.0083(8) 0.0052(8) 0.0054(8)
C11 0.0403(10) 0.0397(10) 0.0385(11) 0.0081(8) 0.0081(8) 0.0111(8)
C28 0.0456(11) 0.0414(10) 0.0375(10) 0.0039(8) 0.0019(8) 0.0117(8)
C7 0.0466(11) 0.0472(11) 0.0446(11) 0.0192(9) 0.0056(9) 0.0028(9)
C24 0.0503(12) 0.0525(11) 0.0416(11) 0.0049(9) 0.0009(9) 0.0183(9)
C15 0.0569(13) 0.0395(10) 0.0475(11) 0.0113(9) 0.0181(9) 0.0061(9)
C6 0.0483(12) 0.0612(12) 0.0415(11) 0.0230(10) 0.0055(9) -0.0030(10)
C17 0.0426(11) 0.0561(12) 0.0443(11) 0.0168(9) 0.0082(9) 0.0041(9)
C19 0.0520(13) 0.0658(13) 0.0482(12) 0.0177(10) 0.0154(10) 0.0253(10)
O6 0.1233(19) 0.178(2) 0.0868(14) 0.0578(15) 0.0253(13) 0.1109(18)
C26 0.0689(15) 0.0464(11) 0.0540(13) -0.0047(10) 0.0068(11) 0.0210(10)
C27 0.0579(13) 0.0561(12) 0.0406(11) -0.0068(9) -0.0021(9) 0.0145(10)
C25 0.0593(14) 0.0608(13) 0.0549(13) 0.0008(11) 0.0020(10) 0.0282(11)
C1 0.0673(16) 0.0804(17) 0.0516(14) 0.0369(13) -0.0008(11) -0.0127(13)
C12 0.0728(15) 0.0323(10) 0.0748(16) 0.0103(10) 0.0091(12) 0.0106(10)
C5 0.0592(14) 0.0807(16) 0.0473(13) 0.0205(12) 0.0192(11) 0.0048(12)
C20 0.0687(16) 0.0946(18) 0.0600(15) 0.0307(13) 0.0153(12) 0.0436(14)
C13 0.101(2) 0.0476(13) 0.100(2) 0.0306(14) 0.0063(17) 0.0018(13)
C2 0.098(2) 0.122(3) 0.0545(17) 0.0480(18) -0.0020(15) -0.019(2)
C4 0.094(2) 0.108(2) 0.0592(17) 0.0134(16) 0.0345(15) 0.0056(17)
C3 0.111(3) 0.143(3) 0.0434(15) 0.0245(19) 0.0221(16) -0.017(2)
C21 0.174(5) 0.196(5) 0.106(3) 0.044(3) -0.002(3) 0.120(4)
C22 0.333(10) 0.122(4) 0.155(5) 0.025(3) -0.015(5) 0.110(5)

loop_
_atom_type_symbol
_atom_type_description
_atom_type_scat_dispersion_real
_atom_type_scat_dispersion_imag
_atom_type_scat_source
C C 0.0033 0.0016 'International Tables Vol C Tables 4.2.6.8 and 6.1.1.4'
H H 0.0000 0.0000 'International Tables Vol C Tables 4.2.6.8 and 6.1.1.4'
N N 0.0061 0.0033 'International Tables Vol C Tables 4.2.6.8 and 6.1.1.4'
O O 0.0106 0.0060 'International Tables Vol C Tables 4.2.6.8 and 6.1.1.4'

loop_
_geom_angle_atom_site_label_1
_geom_angle_atom_site_label_2
_geom_angle_atom_site_label_3
_geom_angle
_geom_angle_site_symmetry_1
_geom_angle_site_symmetry_3
_geom_angle_publ_flag
C11 O4 C12 116.22(15) . . ?
C14 N1 C16 119.80(14) . . ?
C14 N1 C23 125.71(14) . . ?
C16 N1 C23 113.70(13) . . ?
C18 N2 C28 125.36(16) . . ?
C18 N2 H2 117.3 . . ?
C28 N2 H2 117.3 . . ?
N1 C14 C10 118.28(15) . . ?
N1 C14 C15 117.53(15) . . ?
C10 C14 C15 123.98(15) . . ?
C1 O1 H1 109.5 . . ?
C14 C10 C9 117.68(15) . . ?
C14 C10 C11 127.45(16) . . ?
C9 C10 C11 114.14(15) . . ?
C8 C9 C10 121.88(16) . . ?
C8 C9 H9 119.1 . . ?
C10 C9 H9 119.1 . . ?
N1 C16 C8 109.82(14) . . ?
N1 C16 C17 110.33(15) . . ?
C8 C16 C17 112.04(15) . . ?
N1 C16 H16 108.2 . . ?
C8 C16 H16 108.2 . . ?
C17 C16 H16 108.2 . . ?
C9 C8 C7 126.34(17) . . ?
C9 C8 C16 116.01(16) . . ?
C7 C8 C16 117.31(15) . . ?
N1 C23 C24 112.43(15) . . ?
N1 C23 C28 109.79(14) . . ?
C24 C23 C28 110.43(15) . . ?
N1 C23 H23 108.0 . . ?
C24 C23 H23 108.0 . . ?
C28 C23 H23 108.0 . . ?
N2 C18 C19 121.40(18) . . ?
N2 C18 C17 119.81(18) . . ?
C19 C18 C17 118.74(17) . . ?
O3 C11 O4 121.27(16) . . ?
O3 C11 C10 122.80(17) . . ?
O4 C11 C10 115.85(15) . . ?
N2 C28 C27 111.94(16) . . ?
N2 C28 C23 111.21(15) . . ?
C27 C28 C23 109.33(16) . . ?
N2 C28 H28 108.1 . . ?
C27 C28 H28 108.1 . . ?
C23 C28 H28 108.1 . . ?
O2 C7 C8 118.12(18) . . ?
O2 C7 C6 119.20(18) . . ?
C8 C7 C6 122.68(18) . . ?
C23 C24 C25 110.12(16) . . ?
C23 C24 H24A 109.6 . . ?
C25 C24 H24A 109.6 . . ?
C23 C24 H24B 109.6 . . ?
C25 C24 H24B 109.6 . . ?
H24A C24 H24B 108.2 . . ?
C14 C15 H15A 109.5 . . ?
C14 C15 H15B 109.5 . . ?
H15A C15 H15B 109.5 . . ?
C14 C15 H15C 109.5 . . ?
H15A C15 H15C 109.5 . . ?
H15B C15 H15C 109.5 . . ?
C5 C6 C1 117.7(2) . . ?
C5 C6 C7 123.37(19) . . ?
C1 C6 C7 118.9(2) . . ?
C18 C17 C16 117.11(16) . . ?
C18 C17 H17A 108.0 . . ?
C16 C17 H17A 108.0 . . ?
C18 C17 H17B 108.0 . . ?
C16 C17 H17B 108.0 . . ?
H17A C17 H17B 107.3 . . ?
C18 C19 C20 123.05(19) . . ?
C18 C19 H19 118.5 . . ?
C20 C19 H19 118.5 . . ?
C20 O6 C21 117.1(2) . . ?
C27 C26 C25 112.00(17) . . ?
C27 C26 H26A 109.2 . . ?
C25 C26 H26A 109.2 . . ?
C27 C26 H26B 109.2 . . ?
C25 C26 H26B 109.2 . . ?
H26A C26 H26B 107.9 . . ?
C26 C27 C28 109.62(17) . . ?
C26 C27 H27A 109.7 . . ?
C28 C27 H27A 109.7 . . ?
C26 C27 H27B 109.7 . . ?
C28 C27 H27B 109.7 . . ?
H27A C27 H27B 108.2 . . ?
C26 C25 C24 111.89(18) . . ?
C26 C25 H25A 109.2 . . ?
C24 C25 H25A 109.2 . . ?
C26 C25 H25B 109.2 . . ?
C24 C25 H25B 109.2 . . ?
H25A C25 H25B 107.9 . . ?
O1 C1 C2 118.3(3) . . ?
O1 C1 C6 121.9(2) . . ?
C2 C1 C6 119.8(3) . . ?
O4 C12 C13 107.65(19) . . ?
O4 C12 H12A 110.2 . . ?
C13 C12 H12A 110.2 . . ?
O4 C12 H12B 110.2 . . ?
C13 C12 H12B 110.2 . . ?
H12A C12 H12B 108.5 . . ?
C4 C5 C6 121.2(3) . . ?
C4 C5 H5 119.4 . . ?
C6 C5 H5 119.4 . . ?
O5 C20 O6 120.9(2) . . ?
O5 C20 C19 126.1(2) . . ?
O6 C20 C19 113.0(2) . . ?
C12 C13 H13A 109.5 . . ?
C12 C13 H13B 109.5 . . ?
H13A C13 H13B 109.5 . . ?
C12 C13 H13C 109.5 . . ?
H13A C13 H13C 109.5 . . ?
H13B C13 H13C 109.5 . . ?
C3 C2 C1 120.8(3) . . ?
C3 C2 H2A 119.6 . . ?
C1 C2 H2A 119.6 . . ?
C5 C4 C3 119.7(3) . . ?
C5 C4 H4 120.1 . . ?
C3 C4 H4 120.1 . . ?
C2 C3 C4 120.7(3) . . ?
C2 C3 H3 119.7 . . ?
C4 C3 H3 119.7 . . ?
C22 C21 O6 104.9(5) . . ?
C22 C21 H21 127.6 . . ?
O6 C21 H21 127.6 . . ?
C21 C22 H22A 109.5 . . ?
C21 C22 H22B 109.5 . . ?
H22A C22 H22B 109.5 . . ?
C21 C22 H22C 109.5 . . ?
H22A C22 H22C 109.5 . . ?
H22B C22 H22C 109.5 . . ?

loop_
_geom_bond_atom_site_label_1
_geom_bond_atom_site_label_2
_geom_bond_distance
_geom_bond_site_symmetry_2
_geom_bond_publ_flag
O4 C11 1.343(2) . ?
O4 C12 1.453(2) . ?
O3 C11 1.215(2) . ?
N1 C14 1.348(2) . ?
N1 C16 1.469(2) . ?
N1 C23 1.477(2) . ?
O2 C7 1.248(2) . ?
N2 C18 1.352(2) . ?
N2 C28 1.452(2) . ?
N2 H2 0.8600 . ?
O5 C20 1.227(3) . ?
C14 C10 1.407(2) . ?
C14 C15 1.500(2) . ?
O1 C1 1.349(3) . ?
O1 H1 0.8200 . ?
C10 C9 1.433(2) . ?
C10 C11 1.470(2) . ?
C9 C8 1.348(2) . ?
C9 H9 0.9300 . ?
C16 C8 1.509(2) . ?
C16 C17 1.546(3) . ?
C16 H16 0.9800 . ?
C8 C7 1.465(3) . ?
C23 C24 1.529(3) . ?
C23 C28 1.537(3) . ?
C23 H23 0.9800 . ?
C18 C19 1.365(3) . ?
C18 C17 1.511(3) . ?
C28 C27 1.527(3) . ?
C28 H28 0.9800 . ?
C7 C6 1.475(3) . ?
C24 C25 1.532(3) . ?
C24 H24A 0.9700 . ?
C24 H24B 0.9700 . ?
C15 H15A 0.9600 . ?
C15 H15B 0.9600 . ?
C15 H15C 0.9600 . ?
C6 C5 1.402(3) . ?
C6 C1 1.419(3) . ?
C17 H17A 0.9700 . ?
C17 H17B 0.9700 . ?
C19 C20 1.418(3) . ?
C19 H19 0.9300 . ?
O6 C20 1.354(3) . ?
O6 C21 1.511(5) . ?
C26 C27 1.517(3) . ?
C26 C25 1.522(3) . ?
C26 H26A 0.9700 . ?
C26 H26B 0.9700 . ?
C27 H27A 0.9700 . ?
C27 H27B 0.9700 . ?
C25 H25A 0.9700 . ?
C25 H25B 0.9700 . ?
C1 C2 1.383(4) . ?
C12 C13 1.487(3) . ?
C12 H12A 0.9700 . ?
C12 H12B 0.9700 . ?
C5 C4 1.377(3) . ?
C5 H5 0.9300 . ?
C13 H13A 0.9600 . ?
C13 H13B 0.9600 . ?
C13 H13C 0.9600 . ?
C2 C3 1.364(5) . ?
C2 H2A 0.9300 . ?
C4 C3 1.382(5) . ?
C4 H4 0.9300 . ?
C3 H3 0.9300 . ?
C21 C22 1.364(7) . ?
C21 H21 0.9300 . ?
C22 H22A 0.9600 . ?
C22 H22B 0.9600 . ?
C22 H22C 0.9600 . ?

loop_
_geom_torsion_atom_site_label_1
_geom_torsion_atom_site_label_2
_geom_torsion_atom_site_label_3
_geom_torsion_atom_site_label_4
_geom_torsion
_geom_torsion_site_symmetry_1
_geom_torsion_site_symmetry_2
_geom_torsion_site_symmetry_3
_geom_torsion_site_symmetry_4
_geom_torsion_publ_flag
C16 N1 C14 C10 -18.7(2) . . . . ?
C23 N1 C14 C10 172.14(16) . . . . ?
C16 N1 C14 C15 166.38(17) . . . . ?
C23 N1 C14 C15 -2.8(3) . . . . ?
N1 C14 C10 C9 -14.5(2) . . . . ?
C15 C14 C10 C9 160.13(18) . . . . ?
N1 C14 C10 C11 175.98(17) . . . . ?
C15 C14 C10 C11 -9.4(3) . . . . ?
C14 C10 C9 C8 20.0(3) . . . . ?
C11 C10 C9 C8 -169.02(17) . . . . ?
C14 N1 C16 C8 43.9(2) . . . . ?
C23 N1 C16 C8 -145.69(15) . . . . ?
C14 N1 C16 C17 -80.10(19) . . . . ?
C23 N1 C16 C17 90.33(18) . . . . ?
C10 C9 C8 C7 -165.52(18) . . . . ?
C10 C9 C8 C16 7.5(3) . . . . ?
N1 C16 C8 C9 -37.0(2) . . . . ?
C17 C16 C8 C9 86.0(2) . . . . ?
N1 C16 C8 C7 136.68(17) . . . . ?
C17 C16 C8 C7 -100.3(2) . . . . ?
C14 N1 C23 C24 -108.3(2) . . . . ?
C16 N1 C23 C24 81.92(19) . . . . ?
C14 N1 C23 C28 128.31(18) . . . . ?
C16 N1 C23 C28 -41.4(2) . . . . ?
C28 N2 C18 C19 -174.54(19) . . . . ?
C28 N2 C18 C17 8.0(3) . . . . ?
C12 O4 C11 O3 -1.1(3) . . . . ?
C12 O4 C11 C10 -178.05(17) . . . . ?
C14 C10 C11 O3 165.10(19) . . . . ?
C9 C10 C11 O3 -4.8(3) . . . . ?
C14 C10 C11 O4 -18.0(3) . . . . ?
C9 C10 C11 O4 172.13(16) . . . . ?
C18 N2 C28 C27 -169.23(18) . . . . ?
C18 N2 C28 C23 68.1(2) . . . . ?
N1 C23 C28 N2 -50.6(2) . . . . ?
C24 C23 C28 N2 -175.13(16) . . . . ?
N1 C23 C28 C27 -174.72(15) . . . . ?
C24 C23 C28 C27 60.8(2) . . . . ?
C9 C8 C7 O2 149.6(2) . . . . ?
C16 C8 C7 O2 -23.3(3) . . . . ?
C9 C8 C7 C6 -29.8(3) . . . . ?
C16 C8 C7 C6 157.29(18) . . . . ?
N1 C23 C24 C25 179.90(16) . . . . ?
C28 C23 C24 C25 -57.1(2) . . . . ?
O2 C7 C6 C5 162.1(2) . . . . ?
C8 C7 C6 C5 -18.6(3) . . . . ?
O2 C7 C6 C1 -15.9(3) . . . . ?
C8 C7 C6 C1 163.48(19) . . . . ?
N2 C18 C17 C16 -38.3(2) . . . . ?
C19 C18 C17 C16 144.19(19) . . . . ?
N1 C16 C17 C18 -25.0(2) . . . . ?
C8 C16 C17 C18 -147.72(16) . . . . ?
N2 C18 C19 C20 -1.2(3) . . . . ?
C17 C18 C19 C20 176.3(2) . . . . ?
C25 C26 C27 C28 57.0(2) . . . . ?
N2 C28 C27 C26 176.45(17) . . . . ?
C23 C28 C27 C26 -59.9(2) . . . . ?
C27 C26 C25 C24 -54.2(3) . . . . ?
C23 C24 C25 C26 53.6(2) . . . . ?
C5 C6 C1 O1 -176.1(2) . . . . ?
C7 C6 C1 O1 2.0(3) . . . . ?
C5 C6 C1 C2 3.7(3) . . . . ?
C7 C6 C1 C2 -178.2(2) . . . . ?
C11 O4 C12 C13 176.4(2) . . . . ?
C1 C6 C5 C4 -2.9(3) . . . . ?
C7 C6 C5 C4 179.1(2) . . . . ?
C21 O6 C20 O5 10.7(5) . . . . ?
C21 O6 C20 C19 -169.3(4) . . . . ?
C18 C19 C20 O5 5.6(4) . . . . ?
C18 C19 C20 O6 -174.3(2) . . . . ?
O1 C1 C2 C3 177.9(3) . . . . ?
C6 C1 C2 C3 -1.9(4) . . . . ?
C6 C5 C4 C3 0.2(4) . . . . ?
C1 C2 C3 C4 -0.9(5) . . . . ?
C5 C4 C3 C2 1.7(5) . . . . ?
C20 O6 C21 C22 -94.8(5) . . . . ?
